data_4343300
loop_
_publ_author_name
'Zamorano, Ana'
'Rend\'on, Nuria'
'Valpuesta, Jos\'e E V'
'\'Alvarez, Eleuterio'
'Carmona, Ernesto'

_publ_section_title
;
 Synthesis and Reactivity toward H2 of (\h(5)-C5Me5)Rh(III) Complexes with
 Bulky Aminopyridinate Ligands.
;
_journal_issue 13
_journal_name_full 'Inorganic chemistry'
_journal_page_first 6573
_journal_page_last 6581
_journal_paper_doi 10.1021/acs.inorgchem.5b00905
_journal_volume 54
_journal_year 2015
_chemical_formula_moiety 'C44 H53 N3 Rh, C32 H12 B F24'
_chemical_formula_sum 'C76 H65 B F24 N3 Rh'
_chemical_formula_weight 1590.03
_chemical_name_systematic
; 
 ? 
;
_space_group_IT_number 2
_symmetry_cell_setting triclinic
_symmetry_space_group_name_Hall '-P 1'
_symmetry_space_group_name_H-M 'P -1'
_atom_sites_solution_hydrogens geom
_atom_sites_solution_primary direct
_atom_sites_solution_secondary difmap
_audit_creation_method SHELXL-97
_cell_angle_alpha 91.2470(9)
_cell_angle_beta 96.6620(10)
_cell_angle_gamma 102.1350(10)
_cell_formula_units_Z 2
_cell_length_a 13.1948(5)
_cell_length_b 15.2656(5)
_cell_length_c 18.6573(7)
_cell_measurement_reflns_used 9804
_cell_measurement_temperature 173(2)
_cell_measurement_theta_max 30.38
_cell_measurement_theta_min 2.20
_cell_volume 3645.2(2)
_computing_cell_refinement 'APEX2 Software Suite (Bruker, 2007)'
_computing_data_collection 'APEX2 Software Suite (Bruker, 2007)'
_computing_data_reduction 'APEX2 Software Suite (Bruker, 2007)'
_computing_molecular_graphics 'SHELXTL (Sheldrick, 2008)'
_computing_publication_material 'SHELXTL and publCIF (Westrip, 2010)'
_computing_structure_refinement 'SHELXL97 (Sheldrick, 2008)'
_computing_structure_solution 'SIR2002 (Burla et al., 2003)'
_diffrn_ambient_temperature 173(2)
_diffrn_detector_area_resol_mean 8.26
_diffrn_measured_fraction_theta_full 0.987
_diffrn_measured_fraction_theta_max 0.987
_diffrn_measurement_device_type
;
 Bruker-Nonius X8kappa APEX II CCD area detector
;
_diffrn_measurement_method 'phi and omega scans with narrow frames'
_diffrn_radiation_monochromator graphite
_diffrn_radiation_source 'fine-focus sealed tube'
_diffrn_radiation_type MoK\a
_diffrn_radiation_wavelength 0.71073
_diffrn_reflns_av_R_equivalents 0.0292
_diffrn_reflns_av_sigmaI/netI 0.0388
_diffrn_reflns_limit_h_max 15
_diffrn_reflns_limit_h_min -18
_diffrn_reflns_limit_k_max 21
_diffrn_reflns_limit_k_min -11
_diffrn_reflns_limit_l_max 24
_diffrn_reflns_limit_l_min -26
_diffrn_reflns_number 74129
_diffrn_reflns_theta_full 30.55
_diffrn_reflns_theta_max 30.55
_diffrn_reflns_theta_min 1.71
_diffrn_standards_decay_% 0
_exptl_absorpt_coefficient_mu 0.341
_exptl_absorpt_correction_T_max 0.8619
_exptl_absorpt_correction_T_min 0.8482
_exptl_absorpt_correction_type multi-scan
_exptl_absorpt_process_details
;
 SADABS, Bruker (2001). APEX2, Bruker (2007)
;
_exptl_crystal_colour red
_exptl_crystal_density_diffrn 1.449
_exptl_crystal_density_method 'not measured'
_exptl_crystal_description prism
_exptl_crystal_F_000 1616
_exptl_crystal_size_max 0.50
_exptl_crystal_size_mid 0.45
_exptl_crystal_size_min 0.45
_refine_diff_density_max 1.391
_refine_diff_density_min -0.697
_refine_diff_density_rms 0.079
_refine_ls_extinction_method none
_refine_ls_goodness_of_fit_ref 1.022
_refine_ls_hydrogen_treatment constr
_refine_ls_matrix_type fullcycle
_refine_ls_number_parameters 973
_refine_ls_number_reflns 22041
_refine_ls_number_restraints 42
_refine_ls_restrained_S_all 1.003
_refine_ls_R_factor_all 0.0733
_refine_ls_R_factor_gt 0.0534
_refine_ls_shift/su_max 0.011
_refine_ls_shift/su_mean 0.001
_refine_ls_structure_factor_coef Fsqd
_refine_ls_weighting_details 'calc w=1/[\s^2^(Fo^2^)+(0.0761P)^2^+2.9143P] where P=(Fo^2^+2Fc^2^)/3'
_refine_ls_weighting_scheme calc
_refine_ls_wR_factor_gt 0.1371
_refine_ls_wR_factor_ref 0.1513
_reflns_number_gt 17113
_reflns_number_total 22041
_reflns_threshold_expression >2sigma(I)
_cod_data_source_file ic5b00905_si_001.cif
_cod_data_source_block 1a.CNXyl.BArF
_cod_depositor_comments
;
The following automatic conversions were performed:

'_symmetry_cell_setting' value 'Triclinic' changed to 'triclinic'
according to
/usr/data/users/saulius/crontab/automatic-downloads/rss-feeds/ACS/lib/dictionaries/cif_core.dic
dictionary named 'cif_core.dic' version 2.4.2 from 2011-04-26.

Automatic conversion script
Id: cif_fix_values 3271 2015-04-21 07:52:19Z andrius 

 Adding full bibliography for 4343295--4343303.cif.
;
_cod_original_sg_symbol_H-M P-1
_cod_database_code 4343300

loop_
_symmetry_equiv_pos_as_xyz
'x, y, z'
'-x, -y, -z'

loop_
_atom_site_label
_atom_site_type_symbol
_atom_site_fract_x
_atom_site_fract_y
_atom_site_fract_z
_atom_site_U_iso_or_equiv
_atom_site_adp_type
_atom_site_occupancy
_atom_site_symmetry_multiplicity
_atom_site_calc_flag
_atom_site_refinement_flags
_atom_site_disorder_assembly
_atom_site_disorder_group
Rh1 Rh 0.146246(13) 0.254851(11) 0.302833(9) 0.02735(5) Uani 1 1 d U . .
N1 N -0.00729(14) 0.25097(12) 0.33346(9) 0.0244(3) Uani 1 1 d U . .
N2 N 0.12564(15) 0.24048(13) 0.41315(10) 0.0300(4) Uani 1 1 d U . .
N3 N 0.07720(16) 0.04475(14) 0.28562(11) 0.0330(4) Uani 1 1 d U . .
C1 C 0.02248(17) 0.23174(14) 0.40300(11) 0.0271(4) Uani 1 1 d U . .
C2 C -0.05299(19) 0.20223(17) 0.44974(13) 0.0347(5) Uani 1 1 d U . .
H2 H -0.0330 0.1884 0.4980 0.042 Uiso 1 1 d R . .
C3 C -0.1558(2) 0.19408(19) 0.42355(14) 0.0407(6) Uani 1 1 d U . .
H3 H -0.2082 0.1734 0.4538 0.049 Uiso 1 1 d R . .
C4 C -0.18495(19) 0.21593(18) 0.35253(15) 0.0392(5) Uani 1 1 d U . .
H4 H -0.2565 0.2115 0.3352 0.047 Uiso 1 1 d R . .
C5 C -0.10885(17) 0.24389(15) 0.30809(12) 0.0286(4) Uani 1 1 d U . .
C6 C 0.18759(18) 0.24923(16) 0.48101(12) 0.0320(4) Uani 1 1 d U . .
C7 C 0.24748(19) 0.18445(18) 0.49974(13) 0.0373(5) Uani 1 1 d U . .
C8 C 0.3116(2) 0.1965(2) 0.56538(16) 0.0487(7) Uani 1 1 d U . .
H8 H 0.3525 0.1537 0.5784 0.058 Uiso 1 1 d R . .
C9 C 0.3173(2) 0.2691(2) 0.61200(17) 0.0564(8) Uani 1 1 d U . .
H9 H 0.3613 0.2758 0.6567 0.068 Uiso 1 1 d R . .
C10 C 0.2593(2) 0.3314(2) 0.59379(16) 0.0507(7) Uani 1 1 d U . .
H10 H 0.2628 0.3807 0.6266 0.061 Uiso 1 1 d R . .
C11 C 0.1945(2) 0.32446(18) 0.52773(14) 0.0388(5) Uani 1 1 d U . .
C12 C 0.2374(2) 0.1013(2) 0.45096(14) 0.0445(6) Uani 1 1 d U . .
H12 H 0.2262 0.1192 0.3999 0.053 Uiso 1 1 d R . .
C13 C 0.1403(3) 0.0318(2) 0.46455(18) 0.0618(9) Uani 1 1 d U . .
H13A H 0.1467 0.0163 0.5153 0.093 Uiso 1 1 d R . .
H13B H 0.1341 -0.0222 0.4336 0.093 Uiso 1 1 d R . .
H13C H 0.0780 0.0569 0.4534 0.093 Uiso 1 1 d R . .
C14 C 0.3352(4) 0.0615(3) 0.4590(2) 0.0811(13) Uani 1 1 d U . .
H14A H 0.3964 0.1081 0.4522 0.122 Uiso 1 1 d R . .
H14B H 0.3270 0.0124 0.4227 0.122 Uiso 1 1 d R . .
H14C H 0.3448 0.0385 0.5074 0.122 Uiso 1 1 d R . .
C15 C 0.1357(3) 0.39899(19) 0.51105(16) 0.0472(6) Uani 1 1 d U . .
H15 H 0.1024 0.3893 0.4598 0.057 Uiso 1 1 d R . .
C16 C 0.2095(3) 0.4926(2) 0.5194(2) 0.0636(9) Uani 1 1 d U . .
H16A H 0.2366 0.5065 0.5704 0.095 Uiso 1 1 d R . .
H16B H 0.1709 0.5378 0.5018 0.095 Uiso 1 1 d R . .
H16C H 0.2678 0.4930 0.4912 0.095 Uiso 1 1 d R . .
C17 C 0.0499(3) 0.3969(2) 0.55920(18) 0.0565(8) Uani 1 1 d U . .
H17A H -0.0013 0.3400 0.5503 0.085 Uiso 1 1 d R . .
H17B H 0.0152 0.4468 0.5484 0.085 Uiso 1 1 d R . .
H17C H 0.0804 0.4027 0.6100 0.085 Uiso 1 1 d R . .
C18 C -0.13621(17) 0.27377(15) 0.23393(12) 0.0298(4) Uani 1 1 d U . .
C19 C -0.1498(2) 0.21578(18) 0.17330(14) 0.0389(5) Uani 1 1 d U . .
C20 C -0.1762(2) 0.2472(2) 0.10560(15) 0.0483(7) Uani 1 1 d U . .
H20 H -0.1845 0.2085 0.0638 0.058 Uiso 1 1 d R . .
C21 C -0.1904(2) 0.3332(2) 0.09861(16) 0.0488(7) Uani 1 1 d U . .
H21 H -0.2076 0.3537 0.0520 0.059 Uiso 1 1 d R . .
C22 C -0.1797(2) 0.39021(18) 0.15899(15) 0.0410(6) Uani 1 1 d U . .
H22 H -0.1914 0.4492 0.1538 0.049 Uiso 1 1 d R . .
C23 C -0.15191(18) 0.36147(16) 0.22726(13) 0.0328(5) Uani 1 1 d U . .
C24 C -0.1382(3) 0.1203(2) 0.17938(18) 0.0558(8) Uani 1 1 d U . .
H24A H -0.2035 0.0798 0.1589 0.084 Uiso 1 1 d R . .
H24B H -0.1224 0.1082 0.2304 0.084 Uiso 1 1 d R . .
H24C H -0.0812 0.1107 0.1529 0.084 Uiso 1 1 d R . .
C25 C -0.1396(2) 0.42444(18) 0.29237(16) 0.0448(6) Uani 1 1 d U . .
H25A H -0.1385 0.4854 0.2766 0.067 Uiso 1 1 d R . .
H25B H -0.0740 0.4234 0.3226 0.067 Uiso 1 1 d R . .
H25C H -0.1983 0.4055 0.3203 0.067 Uiso 1 1 d R . .
C26 C 0.2933(2) 0.3538(2) 0.31446(16) 0.0465(6) Uani 1 1 d U . .
C27 C 0.3007(2) 0.2771(2) 0.27177(15) 0.0427(6) Uani 1 1 d U . .
C28 C 0.2281(2) 0.27142(18) 0.20749(14) 0.0383(5) Uani 1 1 d U . .
C29 C 0.1731(2) 0.34202(18) 0.21197(14) 0.0381(5) Uani 1 1 d U . .
C30 C 0.2130(2) 0.39286(18) 0.27948(16) 0.0429(6) Uani 1 1 d U . .
C31 C 0.3593(3) 0.3854(3) 0.3848(2) 0.0713(11) Uani 1 1 d U . .
H31A H 0.3449 0.4424 0.4014 0.107 Uiso 1 1 d R . .
H31B H 0.4333 0.3938 0.3782 0.107 Uiso 1 1 d R . .
H31C H 0.3428 0.3405 0.4209 0.107 Uiso 1 1 d R . .
C32 C 0.3791(2) 0.2195(3) 0.2870(2) 0.0628(9) Uani 1 1 d U . .
H32A H 0.4457 0.2491 0.2713 0.094 Uiso 1 1 d R . .
H32B H 0.3535 0.1613 0.2608 0.094 Uiso 1 1 d R . .
H32C H 0.3894 0.2106 0.3390 0.094 Uiso 1 1 d R . .
C33 C 0.2155(3) 0.2062(2) 0.14439(17) 0.0587(8) Uani 1 1 d U . .
H33A H 0.1421 0.1913 0.1232 0.088 Uiso 1 1 d R . .
H33B H 0.2371 0.1515 0.1606 0.088 Uiso 1 1 d R . .
H33C H 0.2591 0.2331 0.1081 0.088 Uiso 1 1 d R . .
C34 C 0.0953(3) 0.3646(2) 0.15536(17) 0.0555(8) Uani 1 1 d U . .
H34A H 0.1310 0.4078 0.1235 0.083 Uiso 1 1 d R . .
H34B H 0.0447 0.3910 0.1782 0.083 Uiso 1 1 d R . .
H34C H 0.0587 0.3100 0.1270 0.083 Uiso 1 1 d R . .
C35 C 0.1815(3) 0.4769(2) 0.3030(2) 0.0650(10) Uani 1 1 d U . .
H35A H 0.1968 0.4859 0.3557 0.098 Uiso 1 1 d R . .
H35B H 0.1066 0.4714 0.2886 0.098 Uiso 1 1 d R . .
H35C H 0.2207 0.5283 0.2801 0.098 Uiso 1 1 d R . .
C36 C 0.10020(18) 0.12219(16) 0.28968(12) 0.0305(4) Uani 1 1 d U . .
C37 C 0.05722(19) -0.04904(16) 0.28647(12) 0.0327(5) Uani 1 1 d U . .
C38 C -0.0378(2) -0.09478(17) 0.30556(14) 0.0382(5) Uani 1 1 d U . .
C39 C -0.0511(3) -0.1878(2) 0.30829(18) 0.0527(7) Uani 1 1 d U . .
H39 H -0.1142 -0.2218 0.3219 0.063 Uiso 1 1 d R . .
C40 C 0.0253(3) -0.2313(2) 0.2916(2) 0.0616(9) Uani 1 1 d U . .
H40 H 0.0136 -0.2948 0.2928 0.074 Uiso 1 1 d R . .
C41 C 0.1185(3) -0.1832(2) 0.27334(18) 0.0530(7) Uani 1 1 d U . .
H41 H 0.1706 -0.2142 0.2624 0.064 Uiso 1 1 d R . .
C42 C 0.1380(2) -0.09062(18) 0.27046(14) 0.0394(5) Uani 1 1 d U . .
C43 C -0.1214(2) -0.0477(2) 0.32266(18) 0.0510(7) Uani 1 1 d U . .
H43A H -0.1624 -0.0371 0.2777 0.076 Uiso 1 1 d R . .
H43B H -0.0893 0.0098 0.3485 0.076 Uiso 1 1 d R . .
H43C H -0.1673 -0.0850 0.3530 0.076 Uiso 1 1 d R . .
C44 C 0.2396(2) -0.0371(2) 0.25262(17) 0.0486(7) Uani 1 1 d U . .
H44A H 0.2847 -0.0777 0.2414 0.073 Uiso 1 1 d R . .
H44B H 0.2739 0.0031 0.2941 0.073 Uiso 1 1 d R . .
H44C H 0.2269 -0.0015 0.2107 0.073 Uiso 1 1 d R . .
F1 F 0.3995(2) 0.38084(18) -0.01225(15) 0.0967(9) Uani 1 1 d U . .
F2 F 0.3147(2) 0.47534(14) -0.04866(10) 0.0706(6) Uani 1 1 d U . .
F3 F 0.2498(2) 0.37560(18) 0.01978(12) 0.0935(9) Uani 1 1 d U . .
F4 F 0.5713(2) 0.40159(15) 0.23680(18) 0.1172(12) Uani 1 1 d U . .
F5 F 0.55151(18) 0.50521(18) 0.30979(12) 0.0784(7) Uani 1 1 d U . .
F6 F 0.66598(14) 0.53346(16) 0.24025(12) 0.0699(6) Uani 1 1 d U . .
F7 F 0.06211(19) 0.95405(14) 0.10296(12) 0.0723(6) Uani 1 1 d U . .
F8 F 0.04894(18) 0.90756(15) -0.00507(11) 0.0695(6) Uani 1 1 d U . .
F9 F 0.19557(17) 0.98013(17) 0.0468(2) 0.1390(16) Uani 1 1 d U . .
F10 F -0.09359(14) 0.62338(14) 0.12174(17) 0.0883(8) Uani 1 1 d U . .
F11 F 0.01547(16) 0.56812(14) 0.18513(13) 0.0722(6) Uani 1 1 d U . .
F12 F -0.0079(2) 0.53689(16) 0.07443(16) 0.1003(9) Uani 1 1 d U . .
F13 F 0.4574(3) 0.8114(2) -0.14381(12) 0.1153(11) Uani 1 1 d U . .
F14 F 0.56700(18) 0.9324(2) -0.12493(13) 0.1007(10) Uani 1 1 d U . .
F15 F 0.4126(2) 0.9198(2) -0.09892(13) 0.1057(10) Uani 1 1 d U . .
F16 F 0.81026(17) 0.91042(18) 0.13508(19) 0.1099(11) Uani 1 1 d U . .
F17 F 0.82850(15) 0.8388(2) 0.04151(13) 0.0903(8) Uani 1 1 d U . .
F18 F 0.78787(15) 0.77062(17) 0.13254(16) 0.0866(8) Uani 1 1 d U . .
F19A F 0.6585(3) 1.0110(3) 0.3248(5) 0.095(2) Uani 0.50 1 d PDU A 1
F20A F 0.5518(5) 1.0475(3) 0.3823(3) 0.083(2) Uani 0.50 1 d PDU A 1
F21A F 0.5351(6) 1.0642(3) 0.2738(3) 0.109(4) Uani 0.50 1 d PDU A 1
F19B F 0.6304(4) 1.0312(3) 0.2678(3) 0.0828(17) Uani 0.50 1 d PDU A 2
F20B F 0.6180(6) 1.0285(4) 0.3772(3) 0.110(3) Uani 0.50 1 d PDU A 2
F21B F 0.5072(4) 1.0703(3) 0.3065(5) 0.109(3) Uani 0.50 1 d PDU A 2
F22 F 0.3738(3) 0.7790(2) 0.47451(14) 0.1421(16) Uani 1 1 d U . .
F23 F 0.3852(3) 0.6620(3) 0.42440(19) 0.1430(15) Uani 1 1 d U . .
F24 F 0.2534(2) 0.7034(3) 0.40055(17) 0.1415(15) Uani 1 1 d U . .
C45 C 0.40645(15) 0.63349(14) 0.14218(12) 0.0245(4) Uani 1 1 d U . .
C46 C 0.36417(17) 0.57549(15) 0.08178(12) 0.0288(4) Uani 1 1 d U . .
H46 H 0.3200 0.5953 0.0446 0.035 Uiso 1 1 d R . .
C47 C 0.38434(18) 0.49031(16) 0.07418(14) 0.0321(4) Uani 1 1 d U . .
C48 C 0.44932(19) 0.45886(16) 0.12648(15) 0.0363(5) Uani 1 1 d U . .
H48 H 0.4636 0.4007 0.1214 0.044 Uiso 1 1 d R . .
C49 C 0.49288(18) 0.51526(16) 0.18660(14) 0.0336(5) Uani 1 1 d U . .
C50 C 0.47109(17) 0.60008(15) 0.19420(13) 0.0286(4) Uani 1 1 d U . .
H50 H 0.5014 0.6365 0.2364 0.034 Uiso 1 1 d R . .
C51 C 0.3363(2) 0.43082(18) 0.00885(16) 0.0434(6) Uani 1 1 d U . .
C52 C 0.5693(2) 0.4876(2) 0.24216(18) 0.0509(7) Uani 1 1 d U . .
C53 C 0.27111(15) 0.74481(14) 0.11835(11) 0.0239(4) Uani 1 1 d U . .
C54 C 0.24447(17) 0.82568(14) 0.09642(12) 0.0272(4) Uani 1 1 d U . .
H54 H 0.2986 0.8766 0.0925 0.033 Uiso 1 1 d R . .
C55 C 0.14120(17) 0.83290(15) 0.08041(14) 0.0317(5) Uani 1 1 d U . .
C56 C 0.05942(18) 0.76154(16) 0.08687(15) 0.0352(5) Uani 1 1 d U . .
H56 H -0.0111 0.7670 0.0760 0.042 Uiso 1 1 d R . .
C57 C 0.08328(17) 0.68189(15) 0.10971(14) 0.0330(5) Uani 1 1 d U . .
C58 C 0.18703(16) 0.67407(14) 0.12455(13) 0.0276(4) Uani 1 1 d U . .
H58 H 0.2009 0.6182 0.1395 0.033 Uiso 1 1 d R . .
C59 C 0.1144(2) 0.91943(19) 0.05587(18) 0.0458(6) Uani 1 1 d U . .
C60 C -0.0020(2) 0.60322(18) 0.11958(19) 0.0456(7) Uani 1 1 d U . .
C61 C 0.47475(16) 0.78599(14) 0.08927(12) 0.0242(4) Uani 1 1 d U . .
C62 C 0.44834(17) 0.81419(16) 0.02034(12) 0.0288(4) Uani 1 1 d U . .
H62 H 0.3767 0.8079 0.0023 0.035 Uiso 1 1 d R . .
C63 C 0.52423(19) 0.85135(17) -0.02291(13) 0.0333(5) Uani 1 1 d U . .
C64 C 0.62935(18) 0.86059(16) 0.00061(14) 0.0329(5) Uani 1 1 d U . .
H64 H 0.6809 0.8863 -0.0288 0.039 Uiso 1 1 d R . .
C65 C 0.65726(17) 0.83139(15) 0.06816(13) 0.0292(4) Uani 1 1 d U . .
C66 C 0.58221(16) 0.79546(14) 0.11148(12) 0.0267(4) Uani 1 1 d U . .
H66 H 0.6040 0.7765 0.1578 0.032 Uiso 1 1 d R . .
C67 C 0.4915(2) 0.8803(2) -0.09650(16) 0.0528(7) Uani 1 1 d U . .
C68 C 0.77037(18) 0.83881(18) 0.09492(15) 0.0376(5) Uani 1 1 d U . .
C69 C 0.42104(16) 0.78677(14) 0.22431(12) 0.0248(4) Uani 1 1 d U . .
C70 C 0.48037(16) 0.87380(14) 0.23815(12) 0.0271(4) Uani 1 1 d U . .
H70 H 0.5106 0.9049 0.1996 0.033 Uiso 1 1 d R . .
C71 C 0.49682(17) 0.91677(15) 0.30637(13) 0.0299(4) Uani 1 1 d U A .
C72 C 0.45425(19) 0.87369(17) 0.36398(13) 0.0346(5) Uani 1 1 d U . .
H72 H 0.4648 0.9028 0.4106 0.041 Uiso 1 1 d R . .
C73 C 0.3961(2) 0.78722(18) 0.35174(14) 0.0367(5) Uani 1 1 d U . .
C74 C 0.37919(18) 0.74494(16) 0.28365(13) 0.0312(4) Uani 1 1 d U . .
H74 H 0.3379 0.6857 0.2770 0.037 Uiso 1 1 d R . .
C75 C 0.5618(2) 1.01019(17) 0.31755(14) 0.0388(5) Uani 1 1 d DU . .
C76 C 0.3508(3) 0.7381(2) 0.41305(17) 0.0574(8) Uani 1 1 d U . .
B1 B 0.39225(17) 0.73753(15) 0.14298(13) 0.0235(4) Uani 1 1 d U . .

loop_
_atom_site_aniso_label
_atom_site_aniso_U_11
_atom_site_aniso_U_22
_atom_site_aniso_U_33
_atom_site_aniso_U_23
_atom_site_aniso_U_13
_atom_site_aniso_U_12
Rh1 0.02893(9) 0.03092(8) 0.02511(8) 0.00230(6) 0.00598(6) 0.01144(6)
N1 0.0262(8) 0.0273(8) 0.0207(8) -0.0007(6) 0.0019(6) 0.0085(6)
N2 0.0283(9) 0.0388(10) 0.0237(9) 0.0025(7) 0.0013(7) 0.0099(7)
N3 0.0376(10) 0.0359(10) 0.0298(10) -0.0001(8) 0.0063(8) 0.0167(8)
C1 0.0305(10) 0.0297(10) 0.0221(10) -0.0010(7) 0.0027(8) 0.0091(8)
C2 0.0381(12) 0.0425(12) 0.0240(11) 0.0032(9) 0.0065(9) 0.0083(10)
C3 0.0347(12) 0.0522(15) 0.0356(13) 0.0048(11) 0.0129(10) 0.0057(11)
C4 0.0265(11) 0.0484(14) 0.0413(14) 0.0030(11) 0.0035(10) 0.0055(10)
C5 0.0278(10) 0.0304(10) 0.0275(10) -0.0025(8) -0.0006(8) 0.0083(8)
C6 0.0279(11) 0.0405(12) 0.0262(11) 0.0036(9) -0.0009(8) 0.0063(9)
C7 0.0327(12) 0.0490(14) 0.0307(12) 0.0050(10) -0.0011(9) 0.0124(10)
C8 0.0384(14) 0.0670(18) 0.0400(15) 0.0076(13) -0.0092(11) 0.0168(13)
C9 0.0452(16) 0.078(2) 0.0366(15) -0.0023(14) -0.0182(12) 0.0061(15)
C10 0.0514(17) 0.0567(17) 0.0364(14) -0.0091(12) -0.0084(12) 0.0027(13)
C11 0.0400(13) 0.0420(13) 0.0313(12) -0.0008(10) -0.0009(10) 0.0050(10)
C12 0.0542(16) 0.0531(15) 0.0322(13) 0.0056(11) -0.0024(11) 0.0287(13)
C13 0.095(3) 0.0456(16) 0.0408(16) 0.0007(13) 0.0043(16) 0.0077(16)
C14 0.101(3) 0.109(3) 0.053(2) -0.007(2) -0.0133(19) 0.079(3)
C15 0.0612(18) 0.0414(14) 0.0381(14) -0.0037(11) 0.0006(12) 0.0125(12)
C16 0.087(3) 0.0430(16) 0.058(2) -0.0035(14) 0.0133(18) 0.0054(16)
C17 0.066(2) 0.0522(17) 0.0537(18) -0.0045(14) 0.0085(15) 0.0178(15)
C18 0.0251(10) 0.0329(10) 0.0298(11) 0.0003(8) -0.0037(8) 0.0068(8)
C19 0.0424(14) 0.0397(12) 0.0322(12) -0.0049(10) -0.0069(10) 0.0105(10)
C20 0.0537(17) 0.0572(17) 0.0312(13) -0.0065(11) -0.0118(12) 0.0157(13)
C21 0.0489(16) 0.0584(17) 0.0359(14) 0.0094(12) -0.0116(12) 0.0123(13)
C22 0.0363(13) 0.0421(13) 0.0446(14) 0.0097(11) -0.0036(11) 0.0123(10)
C23 0.0278(11) 0.0333(11) 0.0366(12) 0.0003(9) -0.0019(9) 0.0080(8)
C24 0.077(2) 0.0407(14) 0.0477(17) -0.0118(12) -0.0128(15) 0.0198(14)
C25 0.0486(15) 0.0377(13) 0.0494(16) -0.0081(11) -0.0007(12) 0.0169(11)
C26 0.0355(13) 0.0555(16) 0.0448(15) 0.0037(12) 0.0136(11) -0.0033(11)
C27 0.0337(12) 0.0567(16) 0.0436(14) 0.0139(12) 0.0156(10) 0.0156(11)
C28 0.0406(13) 0.0450(13) 0.0352(12) 0.0075(10) 0.0165(10) 0.0152(10)
C29 0.0397(13) 0.0425(13) 0.0388(13) 0.0140(10) 0.0171(10) 0.0156(10)
C30 0.0467(15) 0.0355(12) 0.0495(15) 0.0060(10) 0.0216(12) 0.0063(10)
C31 0.0465(18) 0.095(3) 0.056(2) -0.0034(18) 0.0054(15) -0.0201(18)
C32 0.0383(15) 0.083(2) 0.078(2) 0.0275(19) 0.0182(15) 0.0285(15)
C33 0.087(2) 0.0589(18) 0.0413(16) 0.0046(13) 0.0299(16) 0.0277(17)
C34 0.0540(17) 0.072(2) 0.0500(17) 0.0307(15) 0.0169(13) 0.0274(15)
C35 0.087(3) 0.0348(14) 0.079(2) 0.0054(14) 0.038(2) 0.0112(15)
C36 0.0321(11) 0.0367(11) 0.0270(11) 0.0005(8) 0.0069(9) 0.0153(9)
C37 0.0414(12) 0.0327(11) 0.0272(11) -0.0005(8) 0.0021(9) 0.0162(9)
C38 0.0466(14) 0.0388(12) 0.0316(12) 0.0026(9) 0.0070(10) 0.0137(10)
C39 0.0652(19) 0.0388(14) 0.0552(18) 0.0080(12) 0.0177(15) 0.0074(13)
C40 0.089(3) 0.0370(14) 0.065(2) 0.0053(13) 0.0174(18) 0.0232(15)
C41 0.0693(19) 0.0437(14) 0.0559(18) 0.0018(13) 0.0102(15) 0.0330(14)
C42 0.0444(14) 0.0435(13) 0.0351(13) -0.0045(10) 0.0007(10) 0.0229(11)
C43 0.0504(16) 0.0521(16) 0.0572(18) 0.0076(13) 0.0218(14) 0.0174(13)
C44 0.0415(14) 0.0551(16) 0.0539(17) -0.0094(13) 0.0046(12) 0.0230(12)
F1 0.1111(19) 0.0930(18) 0.0929(18) -0.0534(14) -0.0111(15) 0.0564(15)
F2 0.1091(17) 0.0551(11) 0.0394(10) -0.0103(8) -0.0092(10) 0.0102(11)
F3 0.0949(17) 0.0952(17) 0.0587(13) -0.0250(12) 0.0144(12) -0.0510(14)
F4 0.142(2) 0.0427(11) 0.152(3) -0.0055(13) -0.085(2) 0.0453(13)
F5 0.0722(14) 0.1126(19) 0.0546(12) 0.0360(12) -0.0044(10) 0.0326(13)
F6 0.0352(9) 0.0944(16) 0.0799(14) 0.0105(11) -0.0136(9) 0.0243(9)
F7 0.0965(16) 0.0558(11) 0.0776(14) 0.0011(10) 0.0006(12) 0.0515(11)
F8 0.0897(15) 0.0731(13) 0.0586(11) 0.0249(10) 0.0008(10) 0.0487(11)
F9 0.0408(11) 0.0694(15) 0.315(5) 0.117(2) 0.0270(17) 0.0159(10)
F10 0.0254(8) 0.0577(12) 0.181(3) 0.0407(14) 0.0135(12) 0.0043(8)
F11 0.0540(11) 0.0646(12) 0.0905(15) 0.0338(11) 0.0082(10) -0.0064(9)
F12 0.111(2) 0.0569(13) 0.113(2) -0.0324(13) 0.0453(16) -0.0408(13)
F13 0.173(3) 0.116(2) 0.0341(11) 0.0022(12) -0.0129(14) -0.004(2)
F14 0.0642(13) 0.158(3) 0.0683(14) 0.0679(16) 0.0071(11) -0.0077(14)
F15 0.0859(16) 0.191(3) 0.0666(15) 0.0679(17) 0.0208(12) 0.0779(19)
F16 0.0428(11) 0.0895(17) 0.183(3) -0.0814(18) -0.0400(14) 0.0192(11)
F17 0.0332(10) 0.173(3) 0.0737(14) 0.0108(15) 0.0182(9) 0.0360(13)
F18 0.0323(9) 0.0940(16) 0.134(2) 0.0508(15) -0.0053(11) 0.0186(10)
F19A 0.031(2) 0.047(2) 0.202(8) -0.018(4) 0.013(4) -0.0005(16)
F20A 0.107(5) 0.059(3) 0.068(3) -0.040(3) 0.024(3) -0.019(3)
F21A 0.170(8) 0.039(3) 0.074(4) 0.026(3) -0.077(5) -0.026(4)
F19B 0.079(4) 0.057(3) 0.098(4) -0.032(3) 0.045(3) -0.032(3)
F20B 0.153(7) 0.069(4) 0.057(3) 0.020(3) -0.066(4) -0.048(4)
F21B 0.061(3) 0.035(2) 0.233(11) 0.011(5) 0.010(5) 0.023(2)
F22 0.220(4) 0.129(3) 0.0449(13) -0.0112(14) 0.0540(18) -0.056(2)
F23 0.212(4) 0.142(3) 0.118(2) 0.090(2) 0.097(3) 0.086(3)
F24 0.0739(17) 0.235(4) 0.096(2) 0.084(2) 0.0230(15) -0.025(2)
C45 0.0187(9) 0.0275(9) 0.0286(10) 0.0013(7) 0.0025(7) 0.0081(7)
C46 0.0275(10) 0.0306(10) 0.0290(11) -0.0006(8) 0.0006(8) 0.0097(8)
C47 0.0292(11) 0.0299(10) 0.0375(12) -0.0041(9) 0.0037(9) 0.0073(8)
C48 0.0345(12) 0.0267(10) 0.0500(14) 0.0008(9) 0.0045(10) 0.0120(9)
C49 0.0266(10) 0.0306(10) 0.0438(13) 0.0048(9) -0.0021(9) 0.0098(8)
C50 0.0241(10) 0.0283(10) 0.0332(11) 0.0013(8) -0.0013(8) 0.0076(8)
C51 0.0496(15) 0.0360(12) 0.0429(14) -0.0091(10) 0.0045(12) 0.0073(11)
C52 0.0515(16) 0.0389(14) 0.0619(19) 0.0086(12) -0.0126(14) 0.0185(12)
C53 0.0197(9) 0.0283(9) 0.0245(10) 0.0011(7) 0.0019(7) 0.0075(7)
C54 0.0230(9) 0.0275(9) 0.0324(11) 0.0046(8) 0.0049(8) 0.0074(7)
C55 0.0243(10) 0.0310(10) 0.0428(13) 0.0095(9) 0.0050(9) 0.0118(8)
C56 0.0210(10) 0.0362(11) 0.0495(14) 0.0090(10) 0.0006(9) 0.0102(8)
C57 0.0208(10) 0.0299(10) 0.0477(14) 0.0059(9) 0.0014(9) 0.0054(8)
C58 0.0215(9) 0.0267(9) 0.0356(11) 0.0050(8) 0.0012(8) 0.0080(7)
C59 0.0318(12) 0.0401(13) 0.0690(19) 0.0205(13) 0.0052(12) 0.0146(10)
C60 0.0248(11) 0.0343(12) 0.076(2) 0.0104(12) 0.0014(12) 0.0045(9)
C61 0.0206(9) 0.0247(9) 0.0279(10) -0.0010(7) 0.0034(7) 0.0062(7)
C62 0.0223(10) 0.0373(11) 0.0273(10) 0.0014(8) 0.0015(8) 0.0081(8)
C63 0.0326(11) 0.0396(12) 0.0286(11) 0.0034(9) 0.0073(9) 0.0078(9)
C64 0.0269(10) 0.0340(11) 0.0386(12) 0.0001(9) 0.0117(9) 0.0045(8)
C65 0.0211(9) 0.0297(10) 0.0373(12) -0.0047(8) 0.0060(8) 0.0061(8)
C66 0.0218(9) 0.0282(9) 0.0308(11) -0.0006(8) 0.0015(8) 0.0077(7)
C67 0.0456(16) 0.077(2) 0.0366(14) 0.0154(14) 0.0092(12) 0.0116(14)
C68 0.0229(10) 0.0410(13) 0.0483(15) -0.0028(10) 0.0050(10) 0.0058(9)
C69 0.0195(9) 0.0291(9) 0.0274(10) 0.0000(7) 0.0010(7) 0.0096(7)
C70 0.0223(9) 0.0287(10) 0.0309(11) 0.0014(8) -0.0006(8) 0.0088(7)
C71 0.0249(10) 0.0315(10) 0.0338(11) -0.0032(8) -0.0049(8) 0.0123(8)
C72 0.0343(12) 0.0424(12) 0.0284(11) -0.0081(9) -0.0025(9) 0.0158(10)
C73 0.0359(12) 0.0455(13) 0.0305(12) 0.0017(10) 0.0084(9) 0.0105(10)
C74 0.0274(11) 0.0339(11) 0.0327(11) -0.0002(9) 0.0067(9) 0.0062(8)
C75 0.0405(13) 0.0336(11) 0.0398(13) -0.0056(10) -0.0070(10) 0.0096(10)
C76 0.066(2) 0.068(2) 0.0375(15) 0.0021(14) 0.0226(14) 0.0041(16)
B1 0.0182(9) 0.0263(10) 0.0266(11) 0.0013(8) 0.0014(8) 0.0071(8)

loop_
_atom_type_symbol
_atom_type_description
_atom_type_scat_dispersion_real
_atom_type_scat_dispersion_imag
_atom_type_scat_source
C C 0.0033 0.0016 'International Tables Vol C Tables 4.2.6.8 and 6.1.1.4'
H H 0.0000 0.0000 'International Tables Vol C Tables 4.2.6.8 and 6.1.1.4'
B B 0.0013 0.0007 'International Tables Vol C Tables 4.2.6.8 and 6.1.1.4'
N N 0.0061 0.0033 'International Tables Vol C Tables 4.2.6.8 and 6.1.1.4'
F F 0.0171 0.0103 'International Tables Vol C Tables 4.2.6.8 and 6.1.1.4'
Rh Rh -1.1178 0.9187 'International Tables Vol C Tables 4.2.6.8 and 6.1.1.4'

loop_
_geom_angle_atom_site_label_1
_geom_angle_atom_site_label_2
_geom_angle_atom_site_label_3
_geom_angle
C36 Rh1 N2 87.45(9)
C36 Rh1 C27 101.91(10)
N2 Rh1 C27 119.44(9)
C36 Rh1 N1 85.35(8)
N2 Rh1 N1 61.91(7)
C27 Rh1 N1 172.57(9)
C36 Rh1 C28 95.45(10)
N2 Rh1 C28 158.12(9)
C27 Rh1 C28 38.75(11)
N1 Rh1 C28 139.88(9)
C36 Rh1 C26 137.25(11)
N2 Rh1 C26 99.48(9)
C27 Rh1 C26 38.56(12)
N1 Rh1 C26 135.02(10)
C28 Rh1 C26 64.06(11)
C36 Rh1 C30 159.58(10)
N2 Rh1 C30 112.38(10)
C27 Rh1 C30 64.78(11)
N1 Rh1 C30 107.81(9)
C28 Rh1 C30 64.37(10)
C26 Rh1 C30 38.12(12)
C36 Rh1 C29 122.60(10)
N2 Rh1 C29 149.26(9)
C27 Rh1 C29 64.62(10)
N1 Rh1 C29 110.21(8)
C28 Rh1 C29 38.09(9)
C26 Rh1 C29 63.99(11)
C30 Rh1 C29 38.68(11)
C36 Rh1 C1 82.53(8)
N2 Rh1 C1 30.57(7)
C27 Rh1 C1 149.99(9)
N1 Rh1 C1 31.65(7)
C28 Rh1 C1 171.25(9)
C26 Rh1 C1 122.80(9)
C30 Rh1 C1 116.93(9)
C29 Rh1 C1 137.33(8)
C5 N1 C1 121.32(19)
C5 N1 Rh1 144.36(15)
C1 N1 Rh1 92.47(13)
C1 N2 C6 125.3(2)
C1 N2 Rh1 95.37(13)
C6 N2 Rh1 138.63(16)
C36 N3 C37 174.2(2)
N2 C1 N1 109.19(19)
N2 C1 C2 130.2(2)
N1 C1 C2 120.5(2)
N2 C1 Rh1 54.05(11)
N1 C1 Rh1 55.88(11)
C2 C1 Rh1 168.34(17)
C3 C2 C1 118.0(2)
C3 C2 H2 121.0
C1 C2 H2 121.0
C2 C3 C4 120.8(2)
C2 C3 H3 119.6
C4 C3 H3 119.6
C5 C4 C3 119.5(2)
C5 C4 H4 120.2
C3 C4 H4 120.2
N1 C5 C4 119.8(2)
N1 C5 C18 119.0(2)
C4 C5 C18 121.0(2)
C11 C6 N2 120.3(2)
C11 C6 C7 120.3(2)
N2 C6 C7 119.4(2)
C8 C7 C6 118.4(3)
C8 C7 C12 120.9(2)
C6 C7 C12 120.6(2)
C9 C8 C7 121.6(3)
C9 C8 H8 119.2
C7 C8 H8 119.2
C10 C9 C8 119.8(3)
C10 C9 H9 120.1
C8 C9 H9 120.1
C9 C10 C11 121.7(3)
C9 C10 H10 119.2
C11 C10 H10 119.2
C10 C11 C6 118.2(3)
C10 C11 C15 117.9(3)
C6 C11 C15 123.9(2)
C7 C12 C14 113.3(3)
C7 C12 C13 109.3(2)
C14 C12 C13 111.4(3)
C7 C12 H12 107.5
C14 C12 H12 107.5
C13 C12 H12 107.5
C12 C13 H13A 109.5
C12 C13 H13B 109.5
H13A C13 H13B 109.5
C12 C13 H13C 109.5
H13A C13 H13C 109.5
H13B C13 H13C 109.5
C12 C14 H14A 109.5
C12 C14 H14B 109.5
H14A C14 H14B 109.5
C12 C14 H14C 109.5
H14A C14 H14C 109.5
H14B C14 H14C 109.5
C17 C15 C11 111.4(2)
C17 C15 C16 109.1(3)
C11 C15 C16 111.9(3)
C17 C15 H15 108.1
C11 C15 H15 108.1
C16 C15 H15 108.1
C15 C16 H16A 109.5
C15 C16 H16B 109.5
H16A C16 H16B 109.5
C15 C16 H16C 109.5
H16A C16 H16C 109.5
H16B C16 H16C 109.5
C15 C17 H17A 109.5
C15 C17 H17B 109.5
H17A C17 H17B 109.5
C15 C17 H17C 109.5
H17A C17 H17C 109.5
H17B C17 H17C 109.5
C19 C18 C23 120.6(2)
C19 C18 C5 121.4(2)
C23 C18 C5 117.9(2)
C18 C19 C20 118.9(2)
C18 C19 C24 121.6(2)
C20 C19 C24 119.5(3)
C21 C20 C19 120.8(3)
C21 C20 H20 119.6
C19 C20 H20 119.6
C20 C21 C22 120.5(3)
C20 C21 H21 119.8
C22 C21 H21 119.8
C21 C22 C23 120.2(2)
C21 C22 H22 119.9
C23 C22 H22 119.9
C22 C23 C18 119.0(2)
C22 C23 C25 119.7(2)
C18 C23 C25 121.3(2)
C19 C24 H24A 109.5
C19 C24 H24B 109.5
H24A C24 H24B 109.5
C19 C24 H24C 109.5
H24A C24 H24C 109.5
H24B C24 H24C 109.5
C23 C25 H25A 109.5
C23 C25 H25B 109.5
H25A C25 H25B 109.5
C23 C25 H25C 109.5
H25A C25 H25C 109.5
H25B C25 H25C 109.5
C30 C26 C27 108.7(3)
C30 C26 C31 126.8(3)
C27 C26 C31 124.6(3)
C30 C26 Rh1 70.96(16)
C27 C26 Rh1 69.36(16)
C31 C26 Rh1 124.9(2)
C26 C27 C28 107.7(2)
C26 C27 C32 126.0(3)
C28 C27 C32 125.9(3)
C26 C27 Rh1 72.09(15)
C28 C27 Rh1 71.92(14)
C32 C27 Rh1 127.0(2)
C29 C28 C27 108.3(2)
C29 C28 C33 125.3(3)
C27 C28 C33 126.4(3)
C29 C28 Rh1 71.51(14)
C27 C28 Rh1 69.32(14)
C33 C28 Rh1 127.4(2)
C28 C29 C30 107.7(2)
C28 C29 C34 126.5(3)
C30 C29 C34 125.6(3)
C28 C29 Rh1 70.40(14)
C30 C29 Rh1 70.19(14)
C34 C29 Rh1 128.6(2)
C26 C30 C29 107.5(2)
C26 C30 C35 127.2(3)
C29 C30 C35 125.0(3)
C26 C30 Rh1 70.92(16)
C29 C30 Rh1 71.13(15)
C35 C30 Rh1 128.1(2)
C26 C31 H31A 109.5
C26 C31 H31B 109.5
H31A C31 H31B 109.5
C26 C31 H31C 109.5
H31A C31 H31C 109.5
H31B C31 H31C 109.5
C27 C32 H32A 109.5
C27 C32 H32B 109.5
H32A C32 H32B 109.5
C27 C32 H32C 109.5
H32A C32 H32C 109.5
H32B C32 H32C 109.5
C28 C33 H33A 109.5
C28 C33 H33B 109.5
H33A C33 H33B 109.5
C28 C33 H33C 109.5
H33A C33 H33C 109.5
H33B C33 H33C 109.5
C29 C34 H34A 109.5
C29 C34 H34B 109.5
H34A C34 H34B 109.5
C29 C34 H34C 109.5
H34A C34 H34C 109.5
H34B C34 H34C 109.5
C30 C35 H35A 109.5
C30 C35 H35B 109.5
H35A C35 H35B 109.5
C30 C35 H35C 109.5
H35A C35 H35C 109.5
H35B C35 H35C 109.5
N3 C36 Rh1 176.1(2)
C38 C37 N3 119.0(2)
C38 C37 C42 124.1(2)
N3 C37 C42 116.8(2)
C37 C38 C39 116.2(3)
C37 C38 C43 122.3(2)
C39 C38 C43 121.5(3)
C40 C39 C38 121.5(3)
C40 C39 H39 119.2
C38 C39 H39 119.2
C41 C40 C39 120.3(3)
C41 C40 H40 119.8
C39 C40 H40 119.8
C40 C41 C42 121.5(3)
C40 C41 H41 119.3
C42 C41 H41 119.3
C41 C42 C37 116.3(3)
C41 C42 C44 122.3(3)
C37 C42 C44 121.4(2)
C38 C43 H43A 109.5
C38 C43 H43B 109.5
H43A C43 H43B 109.5
C38 C43 H43C 109.5
H43A C43 H43C 109.5
H43B C43 H43C 109.5
C42 C44 H44A 109.5
C42 C44 H44B 109.5
H44A C44 H44B 109.5
C42 C44 H44C 109.5
H44A C44 H44C 109.5
H44B C44 H44C 109.5
C50 C45 C46 115.40(19)
C50 C45 B1 123.93(19)
C46 C45 B1 120.07(18)
C47 C46 C45 122.6(2)
C47 C46 H46 118.7
C45 C46 H46 118.7
C48 C47 C46 120.8(2)
C48 C47 C51 118.8(2)
C46 C47 C51 120.4(2)
C47 C48 C49 117.7(2)
C47 C48 H48 121.2
C49 C48 H48 121.2
C48 C49 C50 121.1(2)
C48 C49 C52 120.0(2)
C50 C49 C52 118.8(2)
C49 C50 C45 122.4(2)
C49 C50 H50 118.8
C45 C50 H50 118.8
F3 C51 F2 107.3(3)
F3 C51 F1 106.7(3)
F2 C51 F1 103.9(3)
F3 C51 C47 112.4(2)
F2 C51 C47 113.4(2)
F1 C51 C47 112.6(2)
F4 C52 F6 107.3(3)
F4 C52 F5 107.1(3)
F6 C52 F5 103.0(3)
F4 C52 C49 113.8(3)
F6 C52 C49 112.4(2)
F5 C52 C49 112.5(3)
C58 C53 C54 115.42(18)
C58 C53 B1 122.13(18)
C54 C53 B1 122.15(18)
C55 C54 C53 121.8(2)
C55 C54 H54 119.1
C53 C54 H54 119.1
C56 C55 C54 121.5(2)
C56 C55 C59 117.5(2)
C54 C55 C59 121.0(2)
C55 C56 C57 117.9(2)
C55 C56 H56 121.0
C57 C56 H56 121.0
C56 C57 C58 120.6(2)
C56 C57 C60 120.3(2)
C58 C57 C60 119.1(2)
C53 C58 C57 122.71(19)
C53 C58 H58 118.6
C57 C58 H58 118.6
F9 C59 F8 108.5(3)
F9 C59 F7 107.5(3)
F8 C59 F7 103.5(2)
F9 C59 C55 113.0(2)
F8 C59 C55 112.1(2)
F7 C59 C55 111.8(2)
F12 C60 F10 111.4(3)
F12 C60 F11 103.7(3)
F10 C60 F11 102.4(3)
F12 C60 C57 113.4(3)
F10 C60 C57 114.0(2)
F11 C60 C57 111.0(2)
C62 C61 C66 115.82(19)
C62 C61 B1 125.79(18)
C66 C61 B1 118.26(18)
C61 C62 C63 121.8(2)
C61 C62 H62 119.1
C63 C62 H62 119.1
C64 C63 C62 121.1(2)
C64 C63 C67 119.3(2)
C62 C63 C67 119.5(2)
C65 C64 C63 118.1(2)
C65 C64 H64 121.0
C63 C64 H64 121.0
C64 C65 C66 120.9(2)
C64 C65 C68 119.6(2)
C66 C65 C68 119.5(2)
C65 C66 C61 122.3(2)
C65 C66 H66 118.9
C61 C66 H66 118.9
F15 C67 F14 108.3(3)
F15 C67 F13 103.3(3)
F14 C67 F13 104.8(3)
F15 C67 C63 113.6(3)
F14 C67 C63 113.8(3)
F13 C67 C63 112.2(3)
F16 C68 F18 106.8(3)
F16 C68 F17 107.0(3)
F18 C68 F17 103.7(2)
F16 C68 C65 113.0(2)
F18 C68 C65 113.1(2)
F17 C68 C65 112.5(2)
C70 C69 C74 115.7(2)
C70 C69 B1 123.32(19)
C74 C69 B1 120.78(19)
C71 C70 C69 122.4(2)
C71 C70 H70 118.8
C69 C70 H70 118.8
C72 C71 C70 120.6(2)
C72 C71 C75 119.8(2)
C70 C71 C75 119.6(2)
C73 C72 C71 118.1(2)
C73 C72 H72 120.9
C71 C72 H72 120.9
C72 C73 C74 121.1(2)
C72 C73 C76 119.5(2)
C74 C73 C76 119.4(3)
C73 C74 C69 122.1(2)
C73 C74 H74 118.9
C69 C74 H74 118.9
F21A C75 F20B 127.2(5)
F21A C75 F19A 114.2(6)
F20B C75 F19A 57.8(5)
F20B C75 F21B 108.7(6)
F19A C75 F21B 134.5(5)
F21A C75 F20A 103.0(5)
F19A C75 F20A 101.0(5)
F21B C75 F20A 71.4(6)
F21A C75 F19B 67.9(5)
F20B C75 F19B 104.0(5)
F19A C75 F19B 51.9(4)
F21B C75 F19B 100.8(5)
F20A C75 F19B 134.3(4)
F21A C75 C71 114.4(4)
F20B C75 C71 116.2(3)
F19A C75 C71 111.9(3)
F21B C75 C71 112.5(4)
F20A C75 C71 111.0(3)
F19B C75 C71 113.3(3)
F22 C76 F24 111.5(3)
F22 C76 F23 102.6(4)
F24 C76 F23 98.1(4)
F22 C76 C73 116.0(3)
F24 C76 C73 114.6(3)
F23 C76 C73 112.0(3)
C45 B1 C61 103.64(16)
C45 B1 C53 112.24(17)
C61 B1 C53 114.01(17)
C45 B1 C69 112.41(17)
C61 B1 C69 110.35(17)
C53 B1 C69 104.43(16)

loop_
_geom_bond_atom_site_label_1
_geom_bond_atom_site_label_2
_geom_bond_distance
Rh1 C36 1.989(2)
Rh1 N2 2.1172(19)
Rh1 C27 2.144(3)
Rh1 N1 2.1573(18)
Rh1 C28 2.178(2)
Rh1 C26 2.180(3)
Rh1 C30 2.180(3)
Rh1 C29 2.193(2)
Rh1 C1 2.604(2)
N1 C5 1.349(3)
N1 C1 1.368(3)
N2 C1 1.330(3)
N2 C6 1.413(3)
N3 C36 1.156(3)
N3 C37 1.401(3)
C1 C2 1.409(3)
C2 C3 1.367(4)
C2 H2 0.9500
C3 C4 1.403(4)
C3 H3 0.9500
C4 C5 1.381(3)
C4 H4 0.9500
C5 C18 1.494(3)
C6 C11 1.407(4)
C6 C7 1.416(3)
C7 C8 1.390(4)
C7 C12 1.519(4)
C8 C9 1.377(5)
C8 H8 0.9500
C9 C10 1.366(5)
C9 H9 0.9500
C10 C11 1.404(4)
C10 H10 0.9500
C11 C15 1.525(4)
C12 C14 1.532(4)
C12 C13 1.532(5)
C12 H12 1.0000
C13 H13A 0.9800
C13 H13B 0.9800
C13 H13C 0.9800
C14 H14A 0.9800
C14 H14B 0.9800
C14 H14C 0.9800
C15 C17 1.521(5)
C15 C16 1.544(4)
C15 H15 1.0000
C16 H16A 0.9800
C16 H16B 0.9800
C16 H16C 0.9800
C17 H17A 0.9800
C17 H17B 0.9800
C17 H17C 0.9800
C18 C19 1.392(4)
C18 C23 1.403(3)
C19 C20 1.393(4)
C19 C24 1.502(4)
C20 C21 1.371(4)
C20 H20 0.9500
C21 C22 1.384(4)
C21 H21 0.9500
C22 C23 1.390(4)
C22 H22 0.9500
C23 C25 1.505(4)
C24 H24A 0.9800
C24 H24B 0.9800
C24 H24C 0.9800
C25 H25A 0.9800
C25 H25B 0.9800
C25 H25C 0.9800
C26 C30 1.424(4)
C26 C27 1.428(4)
C26 C31 1.498(5)
C27 C28 1.434(4)
C27 C32 1.500(4)
C28 C29 1.426(3)
C28 C33 1.496(4)
C29 C30 1.448(4)
C29 C34 1.484(4)
C30 C35 1.501(4)
C31 H31A 0.9800
C31 H31B 0.9800
C31 H31C 0.9800
C32 H32A 0.9800
C32 H32B 0.9800
C32 H32C 0.9800
C33 H33A 0.9800
C33 H33B 0.9800
C33 H33C 0.9800
C34 H34A 0.9800
C34 H34B 0.9800
C34 H34C 0.9800
C35 H35A 0.9800
C35 H35B 0.9800
C35 H35C 0.9800
C37 C38 1.390(4)
C37 C42 1.407(3)
C38 C39 1.396(4)
C38 C43 1.497(4)
C39 C40 1.378(5)
C39 H39 0.9500
C40 C41 1.377(5)
C40 H40 0.9500
C41 C42 1.385(4)
C41 H41 0.9500
C42 C44 1.493(4)
C43 H43A 0.9800
C43 H43B 0.9800
C43 H43C 0.9800
C44 H44A 0.9800
C44 H44B 0.9800
C44 H44C 0.9800
F1 C51 1.328(3)
F2 C51 1.318(4)
F3 C51 1.309(4)
F4 C52 1.320(3)
F5 C52 1.342(4)
F6 C52 1.324(4)
F7 C59 1.342(4)
F8 C59 1.330(4)
F9 C59 1.291(3)
F10 C60 1.313(3)
F11 C60 1.361(4)
F12 C60 1.287(4)
F13 C67 1.325(4)
F14 C67 1.309(4)
F15 C67 1.305(4)
F16 C68 1.290(3)
F17 C68 1.326(3)
F18 C68 1.313(3)
F19A C75 1.265(5)
F20A C75 1.357(5)
F21A C75 1.248(6)
F19B C75 1.367(5)
F20B C75 1.255(5)
F21B C75 1.287(6)
F22 C76 1.267(4)
F23 C76 1.346(5)
F24 C76 1.275(4)
C45 C50 1.393(3)
C45 C46 1.403(3)
C45 B1 1.638(3)
C46 C47 1.389(3)
C46 H46 0.9500
C47 C48 1.385(3)
C47 C51 1.498(4)
C48 C49 1.389(4)
C48 H48 0.9500
C49 C50 1.392(3)
C49 C52 1.492(3)
C50 H50 0.9500
C53 C58 1.394(3)
C53 C54 1.409(3)
C53 B1 1.639(3)
C54 C55 1.389(3)
C54 H54 0.9500
C55 C56 1.381(3)
C55 C59 1.505(3)
C56 C57 1.383(3)
C56 H56 0.9500
C57 C58 1.395(3)
C57 C60 1.494(3)
C58 H58 0.9500
C61 C62 1.394(3)
C61 C66 1.406(3)
C61 B1 1.638(3)
C62 C63 1.394(3)
C62 H62 0.9500
C63 C64 1.382(3)
C63 C67 1.495(4)
C64 C65 1.381(3)
C64 H64 0.9500
C65 C66 1.383(3)
C65 C68 1.498(3)
C66 H66 0.9500
C69 C70 1.395(3)
C69 C74 1.401(3)
C69 B1 1.646(3)
C70 C71 1.392(3)
C70 H70 0.9500
C71 C72 1.385(4)
C71 C75 1.498(3)
C72 C73 1.380(4)
C72 H72 0.9500
C73 C74 1.385(3)
C73 C76 1.495(4)
C74 H74 0.9500

loop_
_geom_torsion_atom_site_label_1
_geom_torsion_atom_site_label_2
_geom_torsion_atom_site_label_3
_geom_torsion_atom_site_label_4
_geom_torsion
C36 Rh1 N1 C5 -79.1(3)
N2 Rh1 N1 C5 -168.7(3)
C28 Rh1 N1 C5 13.9(3)
C26 Rh1 N1 C5 117.0(3)
C30 Rh1 N1 C5 84.9(3)
C29 Rh1 N1 C5 44.0(3)
C1 Rh1 N1 C5 -162.4(3)
C36 Rh1 N1 C1 83.30(14)
N2 Rh1 N1 C1 -6.29(12)
C28 Rh1 N1 C1 176.24(15)
C26 Rh1 N1 C1 -80.62(18)
C30 Rh1 N1 C1 -112.67(15)
C29 Rh1 N1 C1 -153.60(14)
C36 Rh1 N2 C1 -79.60(15)
C27 Rh1 N2 C1 178.16(15)
N1 Rh1 N2 C1 6.49(12)
C28 Rh1 N2 C1 -177.9(2)
C26 Rh1 N2 C1 142.86(15)
C30 Rh1 N2 C1 105.41(15)
C29 Rh1 N2 C1 89.0(2)
C36 Rh1 N2 C6 110.1(2)
C27 Rh1 N2 C6 7.8(3)
N1 Rh1 N2 C6 -163.8(3)
C28 Rh1 N2 C6 11.8(4)
C26 Rh1 N2 C6 -27.5(3)
C30 Rh1 N2 C6 -64.9(3)
C29 Rh1 N2 C6 -81.4(3)
C1 Rh1 N2 C6 -170.3(3)
C6 N2 C1 N1 162.6(2)
Rh1 N2 C1 N1 -9.58(18)
C6 N2 C1 C2 -21.6(4)
Rh1 N2 C1 C2 166.2(2)
C6 N2 C1 Rh1 172.2(3)
C5 N1 C1 N2 177.46(19)
Rh1 N1 C1 N2 9.37(18)
C5 N1 C1 C2 1.2(3)
Rh1 N1 C1 C2 -166.9(2)
C5 N1 C1 Rh1 168.1(2)
C36 Rh1 C1 N2 97.69(15)
C27 Rh1 C1 N2 -3.2(3)
N1 Rh1 C1 N2 -169.1(2)
C26 Rh1 C1 N2 -45.11(18)
C30 Rh1 C1 N2 -88.85(16)
C29 Rh1 C1 N2 -131.06(17)
C36 Rh1 C1 N1 -93.26(14)
N2 Rh1 C1 N1 169.1(2)
C27 Rh1 C1 N1 165.84(18)
C26 Rh1 C1 N1 123.94(15)
C30 Rh1 C1 N1 80.20(16)
C29 Rh1 C1 N1 37.99(19)
C36 Rh1 C1 C2 -18.0(8)
N2 Rh1 C1 C2 -115.7(9)
C27 Rh1 C1 C2 -118.9(8)
N1 Rh1 C1 C2 75.3(8)
C26 Rh1 C1 C2 -160.8(8)
C30 Rh1 C1 C2 155.5(8)
C29 Rh1 C1 C2 113.3(8)
N2 C1 C2 C3 -175.7(2)
N1 C1 C2 C3 -0.4(4)
Rh1 C1 C2 C3 -68.6(9)
C1 C2 C3 C4 -1.0(4)
C2 C3 C4 C5 1.6(4)
C1 N1 C5 C4 -0.6(3)
Rh1 N1 C5 C4 158.7(2)
C1 N1 C5 C18 174.4(2)
Rh1 N1 C5 C18 -26.3(4)
C3 C4 C5 N1 -0.8(4)
C3 C4 C5 C18 -175.7(2)
C1 N2 C6 C11 -63.9(3)
Rh1 N2 C6 C11 104.2(3)
C1 N2 C6 C7 119.9(3)
Rh1 N2 C6 C7 -72.0(3)
C11 C6 C7 C8 0.9(4)
N2 C6 C7 C8 177.1(2)
C11 C6 C7 C12 177.7(2)
N2 C6 C7 C12 -6.1(4)
C6 C7 C8 C9 0.4(4)
C12 C7 C8 C9 -176.4(3)
C7 C8 C9 C10 -0.3(5)
C8 C9 C10 C11 -1.0(5)
C9 C10 C11 C6 2.2(5)
C9 C10 C11 C15 -177.9(3)
N2 C6 C11 C10 -178.3(2)
C7 C6 C11 C10 -2.1(4)
N2 C6 C11 C15 1.8(4)
C7 C6 C11 C15 178.0(3)
C8 C7 C12 C14 -28.7(4)
C6 C7 C12 C14 154.5(3)
C8 C7 C12 C13 96.2(3)
C6 C7 C12 C13 -80.6(3)
C10 C11 C15 C17 -69.9(4)
C6 C11 C15 C17 109.9(3)
C10 C11 C15 C16 52.6(4)
C6 C11 C15 C16 -127.6(3)
N1 C5 C18 C19 87.8(3)
C4 C5 C18 C19 -97.2(3)
N1 C5 C18 C23 -94.6(3)
C4 C5 C18 C23 80.4(3)
C23 C18 C19 C20 1.9(4)
C5 C18 C19 C20 179.4(2)
C23 C18 C19 C24 -177.2(3)
C5 C18 C19 C24 0.3(4)
C18 C19 C20 C21 -1.1(5)
C24 C19 C20 C21 178.0(3)
C19 C20 C21 C22 -0.7(5)
C20 C21 C22 C23 1.6(4)
C21 C22 C23 C18 -0.8(4)
C21 C22 C23 C25 179.4(3)
C19 C18 C23 C22 -1.0(4)
C5 C18 C23 C22 -178.6(2)
C19 C18 C23 C25 178.8(2)
C5 C18 C23 C25 1.2(3)
C36 Rh1 C26 C30 149.07(17)
N2 Rh1 C26 C30 -114.38(16)
C27 Rh1 C26 C30 119.5(2)
N1 Rh1 C26 C30 -54.9(2)
C28 Rh1 C26 C30 80.82(18)
C29 Rh1 C26 C30 38.26(16)
C1 Rh1 C26 C30 -92.95(17)
C36 Rh1 C26 C27 29.6(2)
N2 Rh1 C26 C27 126.17(16)
N1 Rh1 C26 C27 -174.38(13)
C28 Rh1 C26 C27 -38.63(16)
C30 Rh1 C26 C27 -119.5(2)
C29 Rh1 C26 C27 -81.20(17)
C1 Rh1 C26 C27 147.60(14)
C36 Rh1 C26 C31 -88.8(3)
N2 Rh1 C26 C31 7.7(3)
C27 Rh1 C26 C31 -118.5(4)
N1 Rh1 C26 C31 67.2(4)
C28 Rh1 C26 C31 -157.1(4)
C30 Rh1 C26 C31 122.1(4)
C29 Rh1 C26 C31 160.3(4)
C1 Rh1 C26 C31 29.1(4)
C30 C26 C27 C28 3.2(3)
C31 C26 C27 C28 -177.6(3)
Rh1 C26 C27 C28 63.54(18)
C30 C26 C27 C32 176.5(3)
C31 C26 C27 C32 -4.4(5)
Rh1 C26 C27 C32 -123.2(3)
C30 C26 C27 Rh1 -60.32(19)
C31 C26 C27 Rh1 118.8(3)
C36 Rh1 C27 C26 -159.95(17)
N2 Rh1 C27 C26 -66.12(19)
C28 Rh1 C27 C26 116.2(2)
C30 Rh1 C27 C26 36.45(17)
C29 Rh1 C27 C26 79.43(18)
C1 Rh1 C27 C26 -64.2(3)
C36 Rh1 C27 C28 83.81(17)
N2 Rh1 C27 C28 177.64(14)
C26 Rh1 C27 C28 -116.2(2)
C30 Rh1 C27 C28 -79.79(17)
C29 Rh1 C27 C28 -36.81(16)
C1 Rh1 C27 C28 179.52(15)
C36 Rh1 C27 C32 -37.9(3)
N2 Rh1 C27 C32 55.9(3)
C28 Rh1 C27 C32 -121.7(4)
C26 Rh1 C27 C32 122.0(4)
C30 Rh1 C27 C32 158.5(3)
C29 Rh1 C27 C32 -158.6(3)
C1 Rh1 C27 C32 57.8(4)
C26 C27 C28 C29 -2.4(3)
C32 C27 C28 C29 -175.7(3)
Rh1 C27 C28 C29 61.22(18)
C26 C27 C28 C33 174.5(3)
C32 C27 C28 C33 1.2(5)
Rh1 C27 C28 C33 -121.9(3)
C26 C27 C28 Rh1 -63.64(18)
C32 C27 C28 Rh1 123.1(3)
C36 Rh1 C28 C29 139.08(17)
N2 Rh1 C28 C29 -124.2(2)
C27 Rh1 C28 C29 -118.7(2)
N1 Rh1 C28 C29 49.8(2)
C26 Rh1 C28 C29 -80.21(19)
C30 Rh1 C28 C29 -37.69(17)
C36 Rh1 C28 C27 -102.26(17)
N2 Rh1 C28 C27 -5.5(3)
N1 Rh1 C28 C27 168.50(15)
C26 Rh1 C28 C27 38.44(17)
C30 Rh1 C28 C27 80.96(18)
C29 Rh1 C28 C27 118.7(2)
C36 Rh1 C28 C33 18.3(3)
N2 Rh1 C28 C33 115.1(3)
C27 Rh1 C28 C33 120.6(3)
N1 Rh1 C28 C33 -70.9(3)
C26 Rh1 C28 C33 159.0(3)
C30 Rh1 C28 C33 -158.4(3)
C29 Rh1 C28 C33 -120.8(3)
C27 C28 C29 C30 0.7(3)
C33 C28 C29 C30 -176.2(3)
Rh1 C28 C29 C30 60.57(17)
C27 C28 C29 C34 176.0(3)
C33 C28 C29 C34 -0.9(4)
Rh1 C28 C29 C34 -124.1(3)
C27 C28 C29 Rh1 -59.84(18)
C33 C28 C29 Rh1 123.2(3)
C36 Rh1 C29 C28 -50.7(2)
N2 Rh1 C29 C28 142.90(18)
C27 Rh1 C29 C28 37.44(17)
N1 Rh1 C29 C28 -148.34(15)
C26 Rh1 C29 C28 80.43(18)
C30 Rh1 C29 C28 118.1(2)
C1 Rh1 C29 C28 -168.48(14)
C36 Rh1 C29 C30 -168.84(15)
N2 Rh1 C29 C30 24.8(2)
C27 Rh1 C29 C30 -80.68(18)
N1 Rh1 C29 C30 93.53(16)
C28 Rh1 C29 C30 -118.1(2)
C26 Rh1 C29 C30 -37.70(16)
C1 Rh1 C29 C30 73.39(19)
C36 Rh1 C29 C34 70.9(3)
N2 Rh1 C29 C34 -95.5(3)
C27 Rh1 C29 C34 159.0(3)
N1 Rh1 C29 C34 -26.8(3)
C28 Rh1 C29 C34 121.6(4)
C26 Rh1 C29 C34 -158.0(3)
C30 Rh1 C29 C34 -120.3(3)
C1 Rh1 C29 C34 -46.9(3)
C27 C26 C30 C29 -2.8(3)
C31 C26 C30 C29 178.1(3)
Rh1 C26 C30 C29 -62.08(18)
C27 C26 C30 C35 -176.9(3)
C31 C26 C30 C35 4.0(5)
Rh1 C26 C30 C35 123.8(3)
C27 C26 C30 Rh1 59.32(19)
C31 C26 C30 Rh1 -119.8(3)
C28 C29 C30 C26 1.2(3)
C34 C29 C30 C26 -174.1(3)
Rh1 C29 C30 C26 61.95(18)
C28 C29 C30 C35 175.5(3)
C34 C29 C30 C35 0.2(4)
Rh1 C29 C30 C35 -123.8(3)
C28 C29 C30 Rh1 -60.70(17)
C34 C29 C30 Rh1 124.0(3)
C36 Rh1 C30 C26 -89.2(3)
N2 Rh1 C30 C26 76.32(17)
C27 Rh1 C30 C26 -36.86(17)
N1 Rh1 C30 C26 142.59(16)
C28 Rh1 C30 C26 -79.96(18)
C29 Rh1 C30 C26 -117.1(2)
C1 Rh1 C30 C26 109.69(16)
C36 Rh1 C30 C29 27.9(4)
N2 Rh1 C30 C29 -166.60(13)
C27 Rh1 C30 C29 80.21(16)
N1 Rh1 C30 C29 -100.34(15)
C28 Rh1 C30 C29 37.11(15)
C26 Rh1 C30 C29 117.1(2)
C1 Rh1 C30 C29 -133.24(14)
C36 Rh1 C30 C35 148.0(3)
N2 Rh1 C30 C35 -46.5(3)
C27 Rh1 C30 C35 -159.6(3)
N1 Rh1 C30 C35 19.8(3)
C28 Rh1 C30 C35 157.3(3)
C26 Rh1 C30 C35 -122.8(4)
C29 Rh1 C30 C35 120.1(4)
C1 Rh1 C30 C35 -13.1(3)
N3 C37 C38 C39 -177.4(2)
C42 C37 C38 C39 -0.2(4)
N3 C37 C38 C43 2.3(4)
C42 C37 C38 C43 179.6(3)
C37 C38 C39 C40 -1.1(5)
C43 C38 C39 C40 179.1(3)
C38 C39 C40 C41 1.5(5)
C39 C40 C41 C42 -0.6(5)
C40 C41 C42 C37 -0.6(5)
C40 C41 C42 C44 178.4(3)
C38 C37 C42 C41 1.0(4)
N3 C37 C42 C41 178.3(2)
C38 C37 C42 C44 -178.0(3)
N3 C37 C42 C44 -0.7(4)
C50 C45 C46 C47 0.4(3)
B1 C45 C46 C47 171.9(2)
C45 C46 C47 C48 -0.8(4)
C45 C46 C47 C51 179.4(2)
C46 C47 C48 C49 0.3(4)
C51 C47 C48 C49 -180.0(2)
C47 C48 C49 C50 0.6(4)
C47 C48 C49 C52 -175.7(3)
C48 C49 C50 C45 -1.0(4)
C52 C49 C50 C45 175.3(2)
C46 C45 C50 C49 0.4(3)
B1 C45 C50 C49 -170.7(2)
C48 C47 C51 F3 85.2(3)
C46 C47 C51 F3 -95.0(3)
C48 C47 C51 F2 -152.9(3)
C46 C47 C51 F2 26.9(4)
C48 C47 C51 F1 -35.3(4)
C46 C47 C51 F1 144.5(3)
C48 C49 C52 F4 -14.4(4)
C50 C49 C52 F4 169.2(3)
C48 C49 C52 F6 107.8(3)
C50 C49 C52 F6 -68.6(4)
C48 C49 C52 F5 -136.5(3)
C50 C49 C52 F5 47.2(4)
C58 C53 C54 C55 -1.6(3)
B1 C53 C54 C55 -175.5(2)
C53 C54 C55 C56 1.5(4)
C53 C54 C55 C59 -179.0(2)
C54 C55 C56 C57 -0.2(4)
C59 C55 C56 C57 -179.7(3)
C55 C56 C57 C58 -1.0(4)
C55 C56 C57 C60 178.4(3)
C54 C53 C58 C57 0.4(3)
B1 C53 C58 C57 174.3(2)
C56 C57 C58 C53 0.9(4)
C60 C57 C58 C53 -178.5(2)
C56 C55 C59 F9 -175.6(3)
C54 C55 C59 F9 4.9(5)
C56 C55 C59 F8 -52.7(3)
C54 C55 C59 F8 127.8(3)
C56 C55 C59 F7 63.0(4)
C54 C55 C59 F7 -116.5(3)
C56 C57 C60 F12 113.4(3)
C58 C57 C60 F12 -67.2(4)
C56 C57 C60 F10 -15.3(4)
C58 C57 C60 F10 164.0(3)
C56 C57 C60 F11 -130.3(3)
C58 C57 C60 F11 49.1(4)
C66 C61 C62 C63 -1.5(3)
B1 C61 C62 C63 -177.1(2)
C61 C62 C63 C64 0.9(4)
C61 C62 C63 C67 179.9(3)
C62 C63 C64 C65 0.4(4)
C67 C63 C64 C65 -178.5(3)
C63 C64 C65 C66 -1.1(3)
C63 C64 C65 C68 178.9(2)
C64 C65 C66 C61 0.6(3)
C68 C65 C66 C61 -179.5(2)
C62 C61 C66 C65 0.7(3)
B1 C61 C66 C65 176.7(2)
C64 C63 C67 F15 -140.7(3)
C62 C63 C67 F15 40.3(4)
C64 C63 C67 F14 -16.2(4)
C62 C63 C67 F14 164.8(3)
C64 C63 C67 F13 102.6(3)
C62 C63 C67 F13 -76.3(4)
C64 C65 C68 F16 95.6(3)
C66 C65 C68 F16 -84.3(3)
C64 C65 C68 F18 -142.8(3)
C66 C65 C68 F18 37.3(3)
C64 C65 C68 F17 -25.7(3)
C66 C65 C68 F17 154.4(3)
C74 C69 C70 C71 -0.3(3)
B1 C69 C70 C71 174.75(19)
C69 C70 C71 C72 0.2(3)
C69 C70 C71 C75 179.7(2)
C70 C71 C72 C73 0.4(3)
C75 C71 C72 C73 -179.1(2)
C71 C72 C73 C74 -1.0(4)
C71 C72 C73 C76 178.8(3)
C72 C73 C74 C69 0.9(4)
C76 C73 C74 C69 -178.9(3)
C70 C69 C74 C73 -0.3(3)
B1 C69 C74 C73 -175.4(2)
C72 C71 C75 F21A -129.0(6)
C70 C71 C75 F21A 51.4(7)
C72 C71 C75 F20B 35.4(7)
C70 C71 C75 F20B -144.1(7)
C72 C71 C75 F19A 99.2(6)
C70 C71 C75 F19A -80.4(6)
C72 C71 C75 F21B -90.8(6)
C70 C71 C75 F21B 89.6(6)
C72 C71 C75 F20A -12.9(5)
C70 C71 C75 F20A 167.5(4)
C72 C71 C75 F19B 155.7(5)
C70 C71 C75 F19B -23.8(5)
C72 C73 C76 F22 -3.4(5)
C74 C73 C76 F22 176.4(4)
C72 C73 C76 F24 128.8(4)
C74 C73 C76 F24 -51.5(5)
C72 C73 C76 F23 -120.6(4)
C74 C73 C76 F23 59.1(4)
C50 C45 B1 C61 95.8(2)
C46 C45 B1 C61 -74.9(2)
C50 C45 B1 C53 -140.7(2)
C46 C45 B1 C53 48.6(3)
C50 C45 B1 C69 -23.3(3)
C46 C45 B1 C69 165.96(19)
C62 C61 B1 C45 108.3(2)
C66 C61 B1 C45 -67.2(2)
C62 C61 B1 C53 -14.0(3)
C66 C61 B1 C53 170.44(18)
C62 C61 B1 C69 -131.1(2)
C66 C61 B1 C69 53.3(2)
C58 C53 B1 C45 23.8(3)
C54 C53 B1 C45 -162.7(2)
C58 C53 B1 C61 141.3(2)
C54 C53 B1 C61 -45.3(3)
C58 C53 B1 C69 -98.2(2)
C54 C53 B1 C69 75.3(2)
C70 C69 B1 C45 136.2(2)
C74 C69 B1 C45 -49.0(3)
C70 C69 B1 C61 21.1(3)
C74 C69 B1 C61 -164.15(18)
C70 C69 B1 C53 -101.8(2)
C74 C69 B1 C53 72.9(2)
